data_7002026
loop_
_publ_author_name
'Varnado Jr, C. Daniel'
'Lynch, Vincent M.'
'Bielawski, Christopher W.'

_publ_section_title
;
 1,1&#x2032;-Bis(N-benzimidazolylidene)ferrocene: synthesis and study
 of a novel ditopic ligand and its transition metal complexes
;
_journal_issue 35
_journal_name_full 'Dalton Transactions'
_journal_page_first 7253
_journal_paper_doi 10.1039/b908696j
_journal_year 2009
_chemical_formula_moiety '2 C14 H14 N2, Fe 2+, 2 B F4 1-'
_chemical_formula_sum 'C28 H28 B2 F8 Fe N4'
_chemical_formula_weight 650.01
_chemical_name_common N,N'-diethyl-benzazolium-Fc
_chemical_name_systematic
;
?
;
_space_group_IT_number 15
_symmetry_cell_setting monoclinic
_symmetry_space_group_name_Hall '-C 2yc'
_symmetry_space_group_name_H-M 'C 1 2/c 1'
_atom_sites_solution_hydrogens geom
_atom_sites_solution_primary direct
_atom_sites_solution_secondary difmap
_audit_creation_method SHELXL-97
_cell_angle_alpha 90.000(5)
_cell_angle_beta 98.506(2)
_cell_angle_gamma 90.000(5)
_cell_formula_units_Z 8
_cell_length_a 28.853(2)
_cell_length_b 9.4328(12)
_cell_length_c 20.816(2)
_cell_measurement_reflns_used 6757
_cell_measurement_temperature 153(2)
_cell_measurement_theta_max 27.5
_cell_measurement_theta_min 1.0
_cell_volume 5603.1(10)
_computing_cell_refinement 'Collect software, Nonius B.V. 1998'
_computing_data_collection 'Collect software, Nonius B.V. 1998'
_computing_data_reduction
;
DENZO and Scalepack (Otwinoski and Minor, 1997)
;
_computing_molecular_graphics 'XP SHELXTL/PC, Siemens Analytical'
_computing_structure_refinement 'XL SHELXTL/PC, Siemens Analytical'
_computing_structure_solution
;

SIR97 - Altomare A., Burla M.C., Camalli M., Cascarano G.L., Giacovazzo C.,
Guagliardi A., Moliterni A.G.G., Polidori G.,Spagna R.
;
_diffrn_ambient_temperature 153(2)
_diffrn_measured_fraction_theta_full 0.999
_diffrn_measured_fraction_theta_max 0.999
_diffrn_measurement_device_type 'Nonius Kappa CCD'
_diffrn_measurement_method \w-scans
_diffrn_radiation_monochromator graphite
_diffrn_radiation_source 'fine-focus sealed tube'
_diffrn_radiation_type MoK\a
_diffrn_radiation_wavelength 0.71069
_diffrn_reflns_av_R_equivalents 0.0236
_diffrn_reflns_av_sigmaI/netI 0.0352
_diffrn_reflns_limit_h_max 34
_diffrn_reflns_limit_h_min -33
_diffrn_reflns_limit_k_max 11
_diffrn_reflns_limit_k_min -11
_diffrn_reflns_limit_l_max 24
_diffrn_reflns_limit_l_min -24
_diffrn_reflns_number 9421
_diffrn_reflns_theta_full 25.00
_diffrn_reflns_theta_max 25.00
_diffrn_reflns_theta_min 1.98
_exptl_absorpt_coefficient_mu 0.619
_exptl_absorpt_correction_T_max 0.955
_exptl_absorpt_correction_T_min 0.737
_exptl_absorpt_correction_type multi-scan
_exptl_absorpt_process_details
;
DENZO and Scalepack (Otwinoski and Minor, 1997)
;
_exptl_crystal_colour orange
_exptl_crystal_density_diffrn 1.541
_exptl_crystal_density_method 'not measured'
_exptl_crystal_description laths
_exptl_crystal_F_000 2656
_exptl_crystal_size_max 0.30
_exptl_crystal_size_mid 0.10
_exptl_crystal_size_min 0.08
_refine_diff_density_max 0.820
_refine_diff_density_min -0.411
_refine_diff_density_rms 0.073
_refine_ls_extinction_method none
_refine_ls_goodness_of_fit_ref 1.452
_refine_ls_hydrogen_treatment constr
_refine_ls_matrix_type full
_refine_ls_number_parameters 428
_refine_ls_number_reflns 4933
_refine_ls_number_restraints 309
_refine_ls_restrained_S_all 1.575
_refine_ls_R_factor_all 0.0744
_refine_ls_R_factor_gt 0.0605
_refine_ls_shift/su_max 0.003
_refine_ls_shift/su_mean 0.000
_refine_ls_structure_factor_coef Fsqd
_refine_ls_weighting_details 'calc w=1/[\s^2^(Fo^2^)+(0.0596P)^2^+8.1926P] where P=(Fo^2^+2Fc^2^)/3'
_refine_ls_weighting_scheme calc
_refine_ls_wR_factor_gt 0.1530
_refine_ls_wR_factor_ref 0.1592
_reflns_number_gt 4122
_reflns_number_total 4933
_reflns_threshold_expression >2sigma(I)
_cod_data_source_file b908696j.txt
_cod_data_source_block bisfc
_cod_depositor_comments
;
The following automatic conversions were performed:
'_symmetry_cell_setting' value 'Monoclinic' changed to 'monoclinic'
according to '/home/saulius/struct/CIF-dictionaries/cif_core.dic'
dictionary named 'cif_core.dic' version 2.4.1 from 2010-06-29.

Automatic conversion script
Id: cif_fix_enum 1527 2010-12-29 10:47:43Z saulius 
;
_cod_original_sg_symbol_H-M C2/c
_cod_database_code 7002026

loop_
_symmetry_equiv_pos_as_xyz
'x, y, z'
'-x, y, -z+1/2'
'x+1/2, y+1/2, z'
'-x+1/2, y+1/2, -z+1/2'
'-x, -y, -z'
'x, -y, z-1/2'
'-x+1/2, -y+1/2, -z'
'x+1/2, -y+1/2, z-1/2'

loop_
_atom_site_label
_atom_site_type_symbol
_atom_site_fract_x
_atom_site_fract_y
_atom_site_fract_z
_atom_site_U_iso_or_equiv
_atom_site_adp_type
_atom_site_occupancy
_atom_site_symmetry_multiplicity
_atom_site_calc_flag
_atom_site_refinement_flags
_atom_site_disorder_assembly
_atom_site_disorder_group
Fe1 Fe 0.809191(17) 0.45470(6) -0.04442(3) 0.0271(2) Uani 1 1 d . . .
N1 N 0.73292(11) 0.5779(4) -0.15121(16) 0.0366(8) Uani 1 1 d . . .
N2 N 0.66652(14) 0.6889(5) -0.18003(19) 0.0543(11) Uani 1 1 d . . .
N3 N 0.91112(11) 0.4091(4) 0.02573(18) 0.0357(8) Uani 1 1 d . . .
N4 N 0.97124(13) 0.2828(4) 0.0701(2) 0.0540(11) Uani 1 1 d . . .
C1 C 0.68578(15) 0.5649(6) -0.1616(2) 0.0471(12) Uani 1 1 d . . .
H1 H 0.6690 0.4800 -0.1565 0.057 Uiso 1 1 calc R . .
C2 C 0.74469(15) 0.7182(5) -0.16398(18) 0.0391(11) Uani 1 1 d . . .
C3 C 0.78724(17) 0.7855(5) -0.1597(2) 0.0447(11) Uani 1 1 d . . .
H3 H 0.8160 0.7371 -0.1472 0.054 Uiso 1 1 calc R . .
C4 C 0.7855(2) 0.9291(5) -0.1749(2) 0.0543(13) Uani 1 1 d . . .
H4 H 0.8139 0.9810 -0.1727 0.065 Uiso 1 1 calc R . .
C5 C 0.7426(3) 0.9991(6) -0.1934(2) 0.0628(16) Uani 1 1 d . . .
H5 H 0.7430 1.0971 -0.2038 0.075 Uiso 1 1 calc R . .
C6 C 0.7004(2) 0.9314(6) -0.1971(2) 0.0586(15) Uani 1 1 d . . .
H6 H 0.6716 0.9801 -0.2089 0.070 Uiso 1 1 calc R . .
C7 C 0.70199(18) 0.7879(5) -0.1825(2) 0.0476(12) Uani 1 1 d . . .
C8 C 0.61518(19) 0.7140(9) -0.1938(3) 0.086(2) Uani 1 1 d . . .
H8A H 0.5992 0.6449 -0.1688 0.103 Uiso 1 1 calc R . .
H8B H 0.6084 0.8101 -0.1785 0.103 Uiso 1 1 calc R . .
C9 C 0.5965(2) 0.7018(11) -0.2608(4) 0.113(3) Uani 1 1 d . . .
H9A H 0.6106 0.7743 -0.2856 0.170 Uiso 1 1 calc R . .
H9B H 0.5625 0.7154 -0.2664 0.170 Uiso 1 1 calc R . .
H9C H 0.6036 0.6076 -0.2766 0.170 Uiso 1 1 calc R . .
C10 C 0.76292(13) 0.4637(5) -0.12751(18) 0.0326(9) Uani 1 1 d . . .
C11 C 0.74952(13) 0.3552(4) -0.08663(19) 0.0344(9) Uani 1 1 d . . .
H11 H 0.7209 0.3497 -0.0692 0.041 Uiso 1 1 calc R . .
C12 C 0.78692(13) 0.2573(4) -0.0769(2) 0.0349(9) Uani 1 1 d . . .
H12 H 0.7876 0.1726 -0.0521 0.042 Uiso 1 1 calc R . .
C13 C 0.82313(14) 0.3061(5) -0.1101(2) 0.0358(10) Uani 1 1 d . . .
H13 H 0.8524 0.2605 -0.1108 0.043 Uiso 1 1 calc R . .
C14 C 0.80849(13) 0.4340(4) -0.14223(18) 0.0320(9) Uani 1 1 d . . .
H14 H 0.8258 0.4894 -0.1686 0.038 Uiso 1 1 calc R . .
C15 C 0.93101(14) 0.3405(5) 0.0789(2) 0.0439(11) Uani 1 1 d . . .
H15 H 0.9178 0.3341 0.1180 0.053 Uiso 1 1 calc R . .
C16 C 0.94039(13) 0.3954(5) -0.0219(2) 0.0413(11) Uani 1 1 d . . .
C17 C 0.93687(15) 0.4475(5) -0.0840(3) 0.0486(12) Uani 1 1 d . . .
H17 H 0.9107 0.5023 -0.1028 0.058 Uiso 1 1 calc R . .
C18 C 0.97371(18) 0.4155(6) -0.1180(3) 0.0655(16) Uani 1 1 d . . .
H18 H 0.9735 0.4498 -0.1610 0.079 Uiso 1 1 calc R . .
C19 C 1.01211(17) 0.3298(6) -0.0874(4) 0.0680(19) Uani 1 1 d . . .
H19 H 1.0365 0.3068 -0.1117 0.082 Uiso 1 1 calc R . .
C20 C 1.01515(17) 0.2809(6) -0.0261(4) 0.0649(17) Uani 1 1 d . . .
H20 H 1.0412 0.2262 -0.0069 0.078 Uiso 1 1 calc R . .
C21 C 0.97841(13) 0.3141(5) 0.0077(3) 0.0512(14) Uani 1 1 d . . .
C22 C 1.00319(18) 0.2035(6) 0.1205(3) 0.0736(18) Uani 1 1 d . . .
H22A H 1.0356 0.2378 0.1206 0.088 Uiso 1 1 calc R . .
H22B H 0.9943 0.2243 0.1637 0.088 Uiso 1 1 calc R . .
C23 C 1.0021(2) 0.0504(7) 0.1104(4) 0.095(2) Uani 1 1 d . . .
H23A H 0.9700 0.0156 0.1097 0.142 Uiso 1 1 calc R . .
H23B H 1.0229 0.0043 0.1458 0.142 Uiso 1 1 calc R . .
H23C H 1.0127 0.0284 0.0689 0.142 Uiso 1 1 calc R . .
C24 C 0.86770(13) 0.4814(4) 0.02145(19) 0.0314(9) Uani 1 1 d . . .
C25 C 0.82967(13) 0.4365(4) 0.05328(18) 0.0317(9) Uani 1 1 d . . .
H25 H 0.8283 0.3529 0.0784 0.038 Uiso 1 1 calc R . .
C26 C 0.79440(13) 0.5409(4) 0.04006(18) 0.0327(9) Uani 1 1 d . . .
H26 H 0.7649 0.5394 0.0551 0.039 Uiso 1 1 calc R . .
C27 C 0.81016(13) 0.6476(4) 0.00100(19) 0.0339(9) Uani 1 1 d . . .
H27 H 0.7930 0.7296 -0.0147 0.041 Uiso 1 1 calc R . .
C28 C 0.85602(13) 0.6117(4) -0.01096(19) 0.0321(9) Uani 1 1 d . . .
H28 H 0.8751 0.6647 -0.0358 0.039 Uiso 1 1 calc R . .
B1 B 0.87259(14) 0.0081(5) 0.0218(2) 0.0453(13) Uani 1 1 d DU . .
F1 F 0.82806(10) -0.0290(3) -0.00518(19) 0.0850(12) Uani 1 1 d DU . .
F2 F 0.86846(11) 0.1083(3) 0.06963(17) 0.0787(10) Uani 1 1 d DU . .
F3 F 0.89524(10) -0.1071(3) 0.05129(17) 0.0746(10) Uani 1 1 d DU . .
F4 F 0.89690(14) 0.0697(4) -0.02154(19) 0.1059(14) Uani 1 1 d DU . .
B2 B 0.89325(15) 0.2803(5) 0.2469(2) 0.0573(16) Uani 1 1 d DU . .
F5 F 0.8505(2) 0.2466(9) 0.2122(4) 0.078(2) Uani 0.64 1 d PDU A 1
F6 F 0.8886(3) 0.3107(8) 0.3097(2) 0.080(3) Uani 0.64 1 d PDU A 1
F7 F 0.9240(2) 0.1733(7) 0.2452(3) 0.110(2) Uani 0.64 1 d PDU A 1
F8 F 0.9104(2) 0.3998(7) 0.2194(3) 0.107(2) Uani 0.64 1 d PDU A 1
F5A F 0.8571(4) 0.2770(15) 0.1965(5) 0.081(4) Uani 0.36 1 d PDU A 2
F6A F 0.8999(4) 0.1447(8) 0.2723(6) 0.126(4) Uani 0.36 1 d PDU A 2
F7A F 0.9336(3) 0.3209(14) 0.2254(6) 0.112(3) Uani 0.36 1 d PDU A 2
F8A F 0.8834(5) 0.3693(12) 0.2943(5) 0.078(4) Uani 0.36 1 d PDU A 2

loop_
_atom_site_aniso_label
_atom_site_aniso_U_11
_atom_site_aniso_U_22
_atom_site_aniso_U_33
_atom_site_aniso_U_23
_atom_site_aniso_U_13
_atom_site_aniso_U_12
Fe1 0.0214(3) 0.0313(3) 0.0287(3) -0.0013(2) 0.0044(2) -0.0007(2)
N1 0.0324(18) 0.047(2) 0.0303(18) 0.0013(16) 0.0033(14) 0.0076(16)
N2 0.041(2) 0.075(3) 0.045(2) -0.004(2) -0.0002(18) 0.019(2)
N3 0.0229(16) 0.0290(18) 0.053(2) -0.0055(16) -0.0031(15) -0.0032(14)
N4 0.030(2) 0.042(2) 0.085(3) -0.003(2) -0.010(2) -0.0025(17)
C1 0.031(2) 0.065(3) 0.044(3) 0.002(2) -0.0001(19) 0.009(2)
C2 0.047(3) 0.051(3) 0.019(2) 0.0022(19) 0.0051(17) 0.013(2)
C3 0.057(3) 0.044(3) 0.033(2) 0.005(2) 0.011(2) 0.006(2)
C4 0.083(4) 0.042(3) 0.039(3) 0.005(2) 0.014(2) -0.002(3)
C5 0.120(5) 0.047(3) 0.023(2) 0.009(2) 0.016(3) 0.022(3)
C6 0.083(4) 0.065(4) 0.028(2) 0.002(2) 0.006(2) 0.031(3)
C7 0.062(3) 0.059(3) 0.022(2) 0.000(2) 0.004(2) 0.027(3)
C8 0.044(3) 0.130(6) 0.081(4) 0.009(4) 0.003(3) 0.041(4)
C9 0.045(3) 0.170(9) 0.117(6) -0.018(6) -0.016(4) 0.007(4)
C10 0.0268(19) 0.043(2) 0.027(2) -0.0051(19) -0.0018(16) 0.0032(18)
C11 0.0254(19) 0.042(2) 0.035(2) -0.0041(19) 0.0029(16) -0.0088(18)
C12 0.036(2) 0.025(2) 0.042(2) -0.0057(18) 0.0007(18) -0.0084(18)
C13 0.031(2) 0.040(2) 0.036(2) -0.0145(19) 0.0036(17) 0.0057(18)
C14 0.030(2) 0.045(3) 0.0216(19) -0.0059(18) 0.0064(15) -0.0033(18)
C15 0.026(2) 0.038(2) 0.063(3) -0.001(2) -0.007(2) -0.0053(19)
C16 0.022(2) 0.038(2) 0.065(3) -0.015(2) 0.0081(19) -0.0094(18)
C17 0.030(2) 0.049(3) 0.069(3) -0.023(3) 0.015(2) -0.009(2)
C18 0.051(3) 0.065(3) 0.088(4) -0.032(3) 0.034(3) -0.024(3)
C19 0.033(3) 0.055(3) 0.123(6) -0.048(4) 0.036(3) -0.014(2)
C20 0.032(3) 0.049(3) 0.115(5) -0.029(3) 0.014(3) -0.005(2)
C21 0.018(2) 0.031(2) 0.103(4) -0.026(3) 0.003(2) -0.0042(18)
C22 0.039(3) 0.056(3) 0.115(5) 0.005(3) -0.026(3) 0.001(2)
C23 0.072(4) 0.064(4) 0.131(6) 0.011(4) -0.039(4) -0.002(3)
C24 0.0220(19) 0.035(2) 0.035(2) -0.0056(18) -0.0018(16) -0.0044(17)
C25 0.033(2) 0.034(2) 0.027(2) -0.0001(17) -0.0005(16) -0.0034(18)
C26 0.028(2) 0.044(2) 0.028(2) -0.0099(19) 0.0084(16) 0.0011(19)
C27 0.032(2) 0.033(2) 0.037(2) -0.0078(18) 0.0031(17) 0.0033(18)
C28 0.028(2) 0.029(2) 0.040(2) -0.0046(18) 0.0067(17) -0.0087(17)
B1 0.027(2) 0.039(3) 0.070(4) -0.004(3) 0.007(2) 0.002(2)
F1 0.0486(17) 0.0470(18) 0.144(3) 0.0076(19) -0.0351(19) -0.0050(14)
F2 0.073(2) 0.0526(18) 0.117(3) -0.0245(19) 0.0351(19) -0.0047(16)
F3 0.0496(17) 0.0512(18) 0.114(3) -0.0117(18) -0.0186(16) 0.0138(15)
F4 0.110(3) 0.117(3) 0.100(3) -0.011(2) 0.045(2) -0.034(3)
B2 0.049(3) 0.066(4) 0.057(4) 0.007(3) 0.009(3) 0.017(3)
F5 0.087(4) 0.072(4) 0.068(4) 0.003(3) -0.012(3) -0.002(3)
F6 0.054(3) 0.124(6) 0.063(4) -0.023(4) 0.013(3) 0.008(4)
F7 0.098(4) 0.120(5) 0.115(5) -0.003(4) 0.022(3) 0.069(4)
F8 0.100(5) 0.113(5) 0.113(4) 0.027(4) 0.027(4) -0.001(4)
F5A 0.100(7) 0.078(7) 0.057(7) 0.014(6) -0.016(6) 0.035(6)
F6A 0.109(8) 0.106(7) 0.153(9) 0.034(7) -0.011(7) 0.055(7)
F7A 0.084(6) 0.148(7) 0.116(6) 0.003(6) 0.052(5) 0.021(6)
F8A 0.061(6) 0.102(9) 0.074(6) -0.035(7) 0.015(5) 0.021(6)

loop_
_atom_type_symbol
_atom_type_description
_atom_type_scat_dispersion_real
_atom_type_scat_dispersion_imag
_atom_type_scat_source
C C 0.0033 0.0016 'International Tables Vol C Tables 4.2.6.8 and 6.1.1.4'
H H 0.0000 0.0000 'International Tables Vol C Tables 4.2.6.8 and 6.1.1.4'
B B 0.0013 0.0007 'International Tables Vol C Tables 4.2.6.8 and 6.1.1.4'
N N 0.0061 0.0033 'International Tables Vol C Tables 4.2.6.8 and 6.1.1.4'
F F 0.0171 0.0103 'International Tables Vol C Tables 4.2.6.8 and 6.1.1.4'
Fe Fe 0.3463 0.8444 'International Tables Vol C Tables 4.2.6.8 and 6.1.1.4'

loop_
_geom_angle_atom_site_label_1
_geom_angle_atom_site_label_2
_geom_angle_atom_site_label_3
_geom_angle
_geom_angle_site_symmetry_1
_geom_angle_site_symmetry_3
_geom_angle_publ_flag
C10 Fe1 C24 161.95(16) . . ?
C10 Fe1 C26 121.63(16) . . ?
C24 Fe1 C26 68.07(16) . . ?
C10 Fe1 C25 155.88(16) . . ?
C24 Fe1 C25 41.10(16) . . ?
C26 Fe1 C25 40.56(16) . . ?
C10 Fe1 C13 68.07(16) . . ?
C24 Fe1 C13 108.17(16) . . ?
C26 Fe1 C13 159.97(18) . . ?
C25 Fe1 C13 123.64(17) . . ?
C10 Fe1 C11 40.89(17) . . ?
C24 Fe1 C11 155.94(17) . . ?
C26 Fe1 C11 106.48(16) . . ?
C25 Fe1 C11 119.47(16) . . ?
C13 Fe1 C11 68.47(16) . . ?
C10 Fe1 C14 40.92(15) . . ?
C24 Fe1 C14 124.79(16) . . ?
C26 Fe1 C14 157.73(17) . . ?
C25 Fe1 C14 160.85(16) . . ?
C13 Fe1 C14 40.52(17) . . ?
C11 Fe1 C14 69.13(16) . . ?
C10 Fe1 C27 108.62(17) . . ?
C24 Fe1 C27 67.92(16) . . ?
C26 Fe1 C27 40.38(16) . . ?
C25 Fe1 C27 68.43(16) . . ?
C13 Fe1 C27 158.32(17) . . ?
C11 Fe1 C27 124.04(16) . . ?
C14 Fe1 C27 122.85(17) . . ?
C10 Fe1 C12 67.78(17) . . ?
C24 Fe1 C12 121.65(16) . . ?
C26 Fe1 C12 123.41(17) . . ?
C25 Fe1 C12 106.41(16) . . ?
C13 Fe1 C12 40.41(17) . . ?
C11 Fe1 C12 40.36(16) . . ?
C14 Fe1 C12 68.19(17) . . ?
C27 Fe1 C12 160.11(16) . . ?
C10 Fe1 C28 125.21(17) . . ?
C24 Fe1 C28 40.66(16) . . ?
C26 Fe1 C28 68.37(16) . . ?
C25 Fe1 C28 69.14(16) . . ?
C13 Fe1 C28 122.51(16) . . ?
C11 Fe1 C28 161.26(17) . . ?
C14 Fe1 C28 108.40(16) . . ?
C27 Fe1 C28 40.56(15) . . ?
C12 Fe1 C28 157.48(16) . . ?
C1 N1 C2 108.8(4) . . ?
C1 N1 C10 122.2(4) . . ?
C2 N1 C10 128.9(3) . . ?
C1 N2 C7 108.9(4) . . ?
C1 N2 C8 124.0(5) . . ?
C7 N2 C8 127.1(5) . . ?
C15 N3 C16 108.2(4) . . ?
C15 N3 C24 123.5(4) . . ?
C16 N3 C24 128.3(4) . . ?
C15 N4 C21 107.4(4) . . ?
C15 N4 C22 125.1(5) . . ?
C21 N4 C22 127.4(5) . . ?
N2 C1 N1 109.6(4) . . ?
N2 C1 H1 125.2 . . ?
N1 C1 H1 125.2 . . ?
C3 C2 C7 122.9(5) . . ?
C3 C2 N1 131.6(4) . . ?
C7 C2 N1 105.5(4) . . ?
C2 C3 C4 115.7(5) . . ?
C2 C3 H3 122.2 . . ?
C4 C3 H3 122.2 . . ?
C3 C4 C5 121.5(5) . . ?
C3 C4 H4 119.3 . . ?
C5 C4 H4 119.3 . . ?
C6 C5 C4 122.4(5) . . ?
C6 C5 H5 118.8 . . ?
C4 C5 H5 118.8 . . ?
C5 C6 C7 116.4(5) . . ?
C5 C6 H6 121.8 . . ?
C7 C6 H6 121.8 . . ?
C6 C7 N2 131.6(5) . . ?
C6 C7 C2 121.2(5) . . ?
N2 C7 C2 107.2(4) . . ?
C9 C8 N2 113.4(5) . . ?
C9 C8 H8A 108.9 . . ?
N2 C8 H8A 108.9 . . ?
C9 C8 H8B 108.9 . . ?
N2 C8 H8B 108.9 . . ?
H8A C8 H8B 107.7 . . ?
C8 C9 H9A 109.5 . . ?
C8 C9 H9B 109.5 . . ?
H9A C9 H9B 109.5 . . ?
C8 C9 H9C 109.5 . . ?
H9A C9 H9C 109.5 . . ?
H9B C9 H9C 109.5 . . ?
C11 C10 C14 109.2(4) . . ?
C11 C10 N1 123.2(3) . . ?
C14 C10 N1 127.5(4) . . ?
C11 C10 Fe1 70.2(2) . . ?
C14 C10 Fe1 70.2(2) . . ?
N1 C10 Fe1 128.2(3) . . ?
C12 C11 C10 106.7(3) . . ?
C12 C11 Fe1 70.2(2) . . ?
C10 C11 Fe1 68.9(2) . . ?
C12 C11 H11 126.6 . . ?
C10 C11 H11 126.6 . . ?
Fe1 C11 H11 125.8 . . ?
C11 C12 C13 108.7(4) . . ?
C11 C12 Fe1 69.4(2) . . ?
C13 C12 Fe1 69.3(2) . . ?
C11 C12 H12 125.6 . . ?
C13 C12 H12 125.6 . . ?
Fe1 C12 H12 127.2 . . ?
C12 C13 C14 108.6(4) . . ?
C12 C13 Fe1 70.3(2) . . ?
C14 C13 Fe1 69.9(2) . . ?
C12 C13 H13 125.7 . . ?
C14 C13 H13 125.7 . . ?
Fe1 C13 H13 125.8 . . ?
C13 C14 C10 106.7(4) . . ?
C13 C14 Fe1 69.6(2) . . ?
C10 C14 Fe1 68.9(2) . . ?
C13 C14 H14 126.6 . . ?
C10 C14 H14 126.6 . . ?
Fe1 C14 H14 126.4 . . ?
N4 C15 N3 111.4(5) . . ?
N4 C15 H15 124.3 . . ?
N3 C15 H15 124.3 . . ?
C17 C16 N3 131.7(4) . . ?
C17 C16 C21 123.6(4) . . ?
N3 C16 C21 104.7(4) . . ?
C16 C17 C18 116.4(5) . . ?
C16 C17 H17 121.8 . . ?
C18 C17 H17 121.8 . . ?
C17 C18 C19 119.4(6) . . ?
C17 C18 H18 120.3 . . ?
C19 C18 H18 120.3 . . ?
C20 C19 C18 123.3(5) . . ?
C20 C19 H19 118.4 . . ?
C18 C19 H19 118.4 . . ?
C19 C20 C21 117.0(5) . . ?
C19 C20 H20 121.5 . . ?
C21 C20 H20 121.5 . . ?
N4 C21 C20 131.4(5) . . ?
N4 C21 C16 108.4(4) . . ?
C20 C21 C16 120.3(6) . . ?
C23 C22 N4 113.4(5) . . ?
C23 C22 H22A 108.9 . . ?
N4 C22 H22A 108.9 . . ?
C23 C22 H22B 108.9 . . ?
N4 C22 H22B 108.9 . . ?
H22A C22 H22B 107.7 . . ?
C22 C23 H23A 109.5 . . ?
C22 C23 H23B 109.5 . . ?
H23A C23 H23B 109.5 . . ?
C22 C23 H23C 109.5 . . ?
H23A C23 H23C 109.5 . . ?
H23B C23 H23C 109.5 . . ?
N3 C24 C28 126.3(4) . . ?
N3 C24 C25 124.1(4) . . ?
C28 C24 C25 109.5(3) . . ?
N3 C24 Fe1 128.5(3) . . ?
C28 C24 Fe1 70.8(2) . . ?
C25 C24 Fe1 69.9(2) . . ?
C26 C25 C24 106.5(3) . . ?
C26 C25 Fe1 69.7(2) . . ?
C24 C25 Fe1 69.0(2) . . ?
C26 C25 H25 126.8 . . ?
C24 C25 H25 126.8 . . ?
Fe1 C25 H25 126.1 . . ?
C27 C26 C25 109.0(3) . . ?
C27 C26 Fe1 70.2(2) . . ?
C25 C26 Fe1 69.7(2) . . ?
C27 C26 H26 125.5 . . ?
C25 C26 H26 125.5 . . ?
Fe1 C26 H26 126.2 . . ?
C26 C27 C28 108.6(4) . . ?
C26 C27 Fe1 69.4(2) . . ?
C28 C27 Fe1 70.0(2) . . ?
C26 C27 H27 125.7 . . ?
C28 C27 H27 125.7 . . ?
Fe1 C27 H27 126.4 . . ?
C24 C28 C27 106.5(3) . . ?
C24 C28 Fe1 68.6(2) . . ?
C27 C28 Fe1 69.4(2) . . ?
C24 C28 H28 126.7 . . ?
C27 C28 H28 126.7 . . ?
Fe1 C28 H28 126.8 . . ?
F4 B1 F3 112.4(4) . . ?
F4 B1 F1 112.6(4) . . ?
F3 B1 F1 109.8(3) . . ?
F4 B1 F2 107.1(4) . . ?
F3 B1 F2 107.8(4) . . ?
F1 B1 F2 107.0(3) . . ?
F8A B2 F7A 110.2(6) . . ?
F7 B2 F6 110.0(5) . . ?
F8A B2 F5A 110.8(6) . . ?
F7A B2 F5A 110.3(6) . . ?
F7 B2 F5 110.9(5) . . ?
F6 B2 F5 110.1(5) . . ?
F8A B2 F6A 109.0(6) . . ?
F7A B2 F6A 108.0(5) . . ?
F5A B2 F6A 108.6(6) . . ?
F7 B2 F8 108.7(4) . . ?
F6 B2 F8 108.4(5) . . ?
F5 B2 F8 108.7(5) . . ?

loop_
_geom_bond_atom_site_label_1
_geom_bond_atom_site_label_2
_geom_bond_distance
_geom_bond_site_symmetry_2
_geom_bond_publ_flag
Fe1 C10 2.024(4) . ?
Fe1 C24 2.027(4) . ?
Fe1 C26 2.039(4) . ?
Fe1 C25 2.039(4) . ?
Fe1 C13 2.040(4) . ?
Fe1 C11 2.042(4) . ?
Fe1 C14 2.042(4) . ?
Fe1 C27 2.049(4) . ?
Fe1 C12 2.052(4) . ?
Fe1 C28 2.056(4) . ?
N1 C1 1.351(5) . ?
N1 C2 1.401(6) . ?
N1 C10 1.424(5) . ?
N2 C1 1.327(6) . ?
N2 C7 1.392(7) . ?
N2 C8 1.486(6) . ?
N3 C15 1.336(6) . ?
N3 C16 1.400(6) . ?
N3 C24 1.418(5) . ?
N4 C15 1.319(6) . ?
N4 C21 1.377(7) . ?
N4 C22 1.491(7) . ?
C1 H1 0.9500 . ?
C2 C3 1.373(6) . ?
C2 C7 1.400(6) . ?
C3 C4 1.390(7) . ?
C3 H3 0.9500 . ?
C4 C5 1.404(8) . ?
C4 H4 0.9500 . ?
C5 C6 1.367(8) . ?
C5 H5 0.9500 . ?
C6 C7 1.386(7) . ?
C6 H6 0.9500 . ?
C8 C9 1.424(9) . ?
C8 H8A 0.9900 . ?
C8 H8B 0.9900 . ?
C9 H9A 0.9800 . ?
C9 H9B 0.9800 . ?
C9 H9C 0.9800 . ?
C10 C11 1.420(6) . ?
C10 C14 1.422(5) . ?
C11 C12 1.412(6) . ?
C11 H11 0.9500 . ?
C12 C13 1.413(6) . ?
C12 H12 0.9500 . ?
C13 C14 1.413(6) . ?
C13 H13 0.9500 . ?
C14 H14 0.9500 . ?
C15 H15 0.9500 . ?
C16 C17 1.373(7) . ?
C16 C21 1.404(7) . ?
C17 C18 1.395(7) . ?
C17 H17 0.9500 . ?
C18 C19 1.441(9) . ?
C18 H18 0.9500 . ?
C19 C20 1.348(9) . ?
C19 H19 0.9500 . ?
C20 C21 1.393(7) . ?
C20 H20 0.9500 . ?
C22 C23 1.459(8) . ?
C22 H22A 0.9900 . ?
C22 H22B 0.9900 . ?
C23 H23A 0.9800 . ?
C23 H23B 0.9800 . ?
C23 H23C 0.9800 . ?
C24 C28 1.419(6) . ?
C24 C25 1.427(5) . ?
C25 C26 1.414(6) . ?
C25 H25 0.9500 . ?
C26 C27 1.411(6) . ?
C26 H26 0.9500 . ?
C27 C28 1.423(5) . ?
C27 H27 0.9500 . ?
C28 H28 0.9500 . ?
B1 F4 1.353(5) . ?
B1 F3 1.366(5) . ?
B1 F1 1.369(5) . ?
B1 F2 1.391(5) . ?
B2 F7 1.349(5) . ?
B2 F8A 1.357(6) . ?
B2 F7A 1.362(6) . ?
B2 F6 1.364(6) . ?
B2 F5A 1.364(6) . ?
B2 F5 1.372(6) . ?
B2 F6A 1.387(6) . ?
B2 F8 1.387(6) . ?

loop_
_geom_torsion_atom_site_label_1
_geom_torsion_atom_site_label_2
_geom_torsion_atom_site_label_3
_geom_torsion_atom_site_label_4
_geom_torsion
_geom_torsion_site_symmetry_1
_geom_torsion_site_symmetry_2
_geom_torsion_site_symmetry_3
_geom_torsion_site_symmetry_4
_geom_torsion_publ_flag
C7 N2 C1 N1 0.5(5) . . . . ?
C8 N2 C1 N1 -178.2(4) . . . . ?
C2 N1 C1 N2 -0.3(5) . . . . ?
C10 N1 C1 N2 176.5(4) . . . . ?
C1 N1 C2 C3 178.7(4) . . . . ?
C10 N1 C2 C3 2.2(7) . . . . ?
C1 N1 C2 C7 0.1(4) . . . . ?
C10 N1 C2 C7 -176.4(4) . . . . ?
C7 C2 C3 C4 0.1(6) . . . . ?
N1 C2 C3 C4 -178.4(4) . . . . ?
C2 C3 C4 C5 -0.1(7) . . . . ?
C3 C4 C5 C6 0.6(7) . . . . ?
C4 C5 C6 C7 -1.1(7) . . . . ?
C5 C6 C7 N2 178.5(4) . . . . ?
C5 C6 C7 C2 1.1(6) . . . . ?
C1 N2 C7 C6 -178.1(5) . . . . ?
C8 N2 C7 C6 0.5(8) . . . . ?
C1 N2 C7 C2 -0.4(5) . . . . ?
C8 N2 C7 C2 178.2(5) . . . . ?
C3 C2 C7 C6 -0.7(6) . . . . ?
N1 C2 C7 C6 178.2(4) . . . . ?
C3 C2 C7 N2 -178.6(4) . . . . ?
N1 C2 C7 N2 0.2(4) . . . . ?
C1 N2 C8 C9 -95.4(8) . . . . ?
C7 N2 C8 C9 86.2(8) . . . . ?
C1 N1 C10 C11 -29.3(6) . . . . ?
C2 N1 C10 C11 146.8(4) . . . . ?
C1 N1 C10 C14 147.2(4) . . . . ?
C2 N1 C10 C14 -36.6(6) . . . . ?
C1 N1 C10 Fe1 -119.3(4) . . . . ?
C2 N1 C10 Fe1 56.8(5) . . . . ?
C24 Fe1 C10 C11 163.4(5) . . . . ?
C26 Fe1 C10 C11 -78.3(3) . . . . ?
C25 Fe1 C10 C11 -42.2(5) . . . . ?
C13 Fe1 C10 C11 82.0(3) . . . . ?
C14 Fe1 C10 C11 120.1(3) . . . . ?
C27 Fe1 C10 C11 -120.9(2) . . . . ?
C12 Fe1 C10 C11 38.2(2) . . . . ?
C28 Fe1 C10 C11 -162.9(2) . . . . ?
C24 Fe1 C10 C14 43.3(6) . . . . ?
C26 Fe1 C10 C14 161.6(2) . . . . ?
C25 Fe1 C10 C14 -162.3(4) . . . . ?
C13 Fe1 C10 C14 -38.1(2) . . . . ?
C11 Fe1 C10 C14 -120.1(3) . . . . ?
C27 Fe1 C10 C14 119.0(3) . . . . ?
C12 Fe1 C10 C14 -81.9(3) . . . . ?
C28 Fe1 C10 C14 77.0(3) . . . . ?
C24 Fe1 C10 N1 -79.4(6) . . . . ?
C26 Fe1 C10 N1 38.9(4) . . . . ?
C25 Fe1 C10 N1 75.0(6) . . . . ?
C13 Fe1 C10 N1 -160.8(4) . . . . ?
C11 Fe1 C10 N1 117.2(4) . . . . ?
C14 Fe1 C10 N1 -122.7(5) . . . . ?
C27 Fe1 C10 N1 -3.7(4) . . . . ?
C12 Fe1 C10 N1 155.4(4) . . . . ?
C28 Fe1 C10 N1 -45.7(4) . . . . ?
C14 C10 C11 C12 -0.7(4) . . . . ?
N1 C10 C11 C12 176.3(3) . . . . ?
Fe1 C10 C11 C12 -60.3(3) . . . . ?
C14 C10 C11 Fe1 59.6(3) . . . . ?
N1 C10 C11 Fe1 -123.3(4) . . . . ?
C10 Fe1 C11 C12 117.8(3) . . . . ?
C24 Fe1 C11 C12 -49.6(5) . . . . ?
C26 Fe1 C11 C12 -122.6(3) . . . . ?
C25 Fe1 C11 C12 -80.6(3) . . . . ?
C13 Fe1 C11 C12 36.9(2) . . . . ?
C14 Fe1 C11 C12 80.5(3) . . . . ?
C27 Fe1 C11 C12 -163.2(2) . . . . ?
C28 Fe1 C11 C12 166.3(4) . . . . ?
C24 Fe1 C11 C10 -167.4(4) . . . . ?
C26 Fe1 C11 C10 119.6(2) . . . . ?
C25 Fe1 C11 C10 161.6(2) . . . . ?
C13 Fe1 C11 C10 -80.9(3) . . . . ?
C14 Fe1 C11 C10 -37.3(2) . . . . ?
C27 Fe1 C11 C10 79.0(3) . . . . ?
C12 Fe1 C11 C10 -117.8(3) . . . . ?
C28 Fe1 C11 C10 48.5(6) . . . . ?
C10 C11 C12 C13 1.2(4) . . . . ?
Fe1 C11 C12 C13 -58.3(3) . . . . ?
C10 C11 C12 Fe1 59.5(3) . . . . ?
C10 Fe1 C12 C11 -38.7(2) . . . . ?
C24 Fe1 C12 C11 158.6(2) . . . . ?
C26 Fe1 C12 C11 75.4(3) . . . . ?
C25 Fe1 C12 C11 116.4(2) . . . . ?
C13 Fe1 C12 C11 -120.5(4) . . . . ?
C14 Fe1 C12 C11 -83.0(3) . . . . ?
C27 Fe1 C12 C11 44.7(6) . . . . ?
C28 Fe1 C12 C11 -168.6(4) . . . . ?
C10 Fe1 C12 C13 81.8(3) . . . . ?
C24 Fe1 C12 C13 -80.9(3) . . . . ?
C26 Fe1 C12 C13 -164.0(2) . . . . ?
C25 Fe1 C12 C13 -123.0(2) . . . . ?
C11 Fe1 C12 C13 120.5(4) . . . . ?
C14 Fe1 C12 C13 37.5(2) . . . . ?
C27 Fe1 C12 C13 165.2(4) . . . . ?
C28 Fe1 C12 C13 -48.0(5) . . . . ?
C11 C12 C13 C14 -1.2(4) . . . . ?
Fe1 C12 C13 C14 -59.5(3) . . . . ?
C11 C12 C13 Fe1 58.4(3) . . . . ?
C10 Fe1 C13 C12 -81.0(3) . . . . ?
C24 Fe1 C13 C12 117.8(2) . . . . ?
C26 Fe1 C13 C12 42.1(6) . . . . ?
C25 Fe1 C13 C12 75.0(3) . . . . ?
C11 Fe1 C13 C12 -36.8(2) . . . . ?
C14 Fe1 C13 C12 -119.5(3) . . . . ?
C27 Fe1 C13 C12 -166.4(4) . . . . ?
C28 Fe1 C13 C12 160.3(2) . . . . ?
C10 Fe1 C13 C14 38.5(2) . . . . ?
C24 Fe1 C13 C14 -122.7(2) . . . . ?
C26 Fe1 C13 C14 161.6(4) . . . . ?
C25 Fe1 C13 C14 -165.5(2) . . . . ?
C11 Fe1 C13 C14 82.7(2) . . . . ?
C27 Fe1 C13 C14 -46.9(5) . . . . ?
C12 Fe1 C13 C14 119.5(3) . . . . ?
C28 Fe1 C13 C14 -80.2(3) . . . . ?
C12 C13 C14 C10 0.7(4) . . . . ?
Fe1 C13 C14 C10 -59.1(3) . . . . ?
C12 C13 C14 Fe1 59.8(3) . . . . ?
C11 C10 C14 C13 0.0(4) . . . . ?
N1 C10 C14 C13 -176.9(4) . . . . ?
Fe1 C10 C14 C13 59.6(3) . . . . ?
C11 C10 C14 Fe1 -59.6(3) . . . . ?
N1 C10 C14 Fe1 123.5(4) . . . . ?
C10 Fe1 C14 C13 -118.2(3) . . . . ?
C24 Fe1 C14 C13 76.8(3) . . . . ?
C26 Fe1 C14 C13 -163.4(4) . . . . ?
C25 Fe1 C14 C13 39.6(6) . . . . ?
C11 Fe1 C14 C13 -80.9(3) . . . . ?
C27 Fe1 C14 C13 161.3(2) . . . . ?
C12 Fe1 C14 C13 -37.4(2) . . . . ?
C28 Fe1 C14 C13 118.9(2) . . . . ?
C24 Fe1 C14 C10 -165.0(2) . . . . ?
C26 Fe1 C14 C10 -45.2(5) . . . . ?
C25 Fe1 C14 C10 157.8(5) . . . . ?
C13 Fe1 C14 C10 118.2(3) . . . . ?
C11 Fe1 C14 C10 37.3(2) . . . . ?
C27 Fe1 C14 C10 -80.5(3) . . . . ?
C12 Fe1 C14 C10 80.8(3) . . . . ?
C28 Fe1 C14 C10 -122.9(2) . . . . ?
C21 N4 C15 N3 -0.3(5) . . . . ?
C22 N4 C15 N3 177.6(4) . . . . ?
C16 N3 C15 N4 0.2(5) . . . . ?
C24 N3 C15 N4 -179.8(3) . . . . ?
C15 N3 C16 C17 -178.5(5) . . . . ?
C24 N3 C16 C17 1.5(7) . . . . ?
C15 N3 C16 C21 0.0(4) . . . . ?
C24 N3 C16 C21 -180.0(4) . . . . ?
N3 C16 C17 C18 178.4(4) . . . . ?
C21 C16 C17 C18 0.1(7) . . . . ?
C16 C17 C18 C19 1.0(7) . . . . ?
C17 C18 C19 C20 -1.7(8) . . . . ?
C18 C19 C20 C21 1.2(8) . . . . ?
C15 N4 C21 C20 179.2(5) . . . . ?
C22 N4 C21 C20 1.4(8) . . . . ?
C15 N4 C21 C16 0.3(5) . . . . ?
C22 N4 C21 C16 -177.5(4) . . . . ?
C19 C20 C21 N4 -178.9(5) . . . . ?
C19 C20 C21 C16 -0.1(7) . . . . ?
C17 C16 C21 N4 178.5(4) . . . . ?
N3 C16 C21 N4 -0.2(4) . . . . ?
C17 C16 C21 C20 -0.6(7) . . . . ?
N3 C16 C21 C20 -179.3(4) . . . . ?
C15 N4 C22 C23 105.4(7) . . . . ?
C21 N4 C22 C23 -77.2(8) . . . . ?
C15 N3 C24 C28 142.0(4) . . . . ?
C16 N3 C24 C28 -38.0(6) . . . . ?
C15 N3 C24 C25 -33.9(6) . . . . ?
C16 N3 C24 C25 146.1(4) . . . . ?
C15 N3 C24 Fe1 -124.4(4) . . . . ?
C16 N3 C24 Fe1 55.6(5) . . . . ?
C10 Fe1 C24 N3 -77.4(7) . . . . ?
C26 Fe1 C24 N3 156.5(4) . . . . ?
C25 Fe1 C24 N3 118.2(5) . . . . ?
C13 Fe1 C24 N3 -2.5(4) . . . . ?
C11 Fe1 C24 N3 75.2(6) . . . . ?
C14 Fe1 C24 N3 -44.3(4) . . . . ?
C27 Fe1 C24 N3 -159.8(4) . . . . ?
C12 Fe1 C24 N3 39.8(4) . . . . ?
C28 Fe1 C24 N3 -121.6(5) . . . . ?
C10 Fe1 C24 C28 44.2(6) . . . . ?
C26 Fe1 C24 C28 -81.9(3) . . . . ?
C25 Fe1 C24 C28 -120.2(3) . . . . ?
C13 Fe1 C24 C28 119.1(2) . . . . ?
C11 Fe1 C24 C28 -163.2(4) . . . . ?
C14 Fe1 C24 C28 77.3(3) . . . . ?
C27 Fe1 C24 C28 -38.2(2) . . . . ?
C12 Fe1 C24 C28 161.4(2) . . . . ?
C10 Fe1 C24 C25 164.4(5) . . . . ?
C26 Fe1 C24 C25 38.3(2) . . . . ?
C13 Fe1 C24 C25 -120.7(2) . . . . ?
C11 Fe1 C24 C25 -43.0(5) . . . . ?
C14 Fe1 C24 C25 -162.4(2) . . . . ?
C27 Fe1 C24 C25 82.0(2) . . . . ?
C12 Fe1 C24 C25 -78.4(3) . . . . ?
C28 Fe1 C24 C25 120.2(3) . . . . ?
N3 C24 C25 C26 176.5(3) . . . . ?
C28 C24 C25 C26 0.0(4) . . . . ?
Fe1 C24 C25 C26 -59.9(3) . . . . ?
N3 C24 C25 Fe1 -123.6(4) . . . . ?
C28 C24 C25 Fe1 59.9(3) . . . . ?
C10 Fe1 C25 C26 -50.5(5) . . . . ?
C24 Fe1 C25 C26 117.8(3) . . . . ?
C13 Fe1 C25 C26 -163.3(2) . . . . ?
C11 Fe1 C25 C26 -80.8(3) . . . . ?
C14 Fe1 C25 C26 166.8(5) . . . . ?
C27 Fe1 C25 C26 37.1(2) . . . . ?
C12 Fe1 C25 C26 -122.6(2) . . . . ?
C28 Fe1 C25 C26 80.7(2) . . . . ?
C10 Fe1 C25 C24 -168.3(4) . . . . ?
C26 Fe1 C25 C24 -117.8(3) . . . . ?
C13 Fe1 C25 C24 78.9(3) . . . . ?
C11 Fe1 C25 C24 161.4(2) . . . . ?
C14 Fe1 C25 C24 49.1(6) . . . . ?
C27 Fe1 C25 C24 -80.7(2) . . . . ?
C12 Fe1 C25 C24 119.6(2) . . . . ?
C28 Fe1 C25 C24 -37.0(2) . . . . ?
C24 C25 C26 C27 0.1(4) . . . . ?
Fe1 C25 C26 C27 -59.4(3) . . . . ?
C24 C25 C26 Fe1 59.5(3) . . . . ?
C10 Fe1 C26 C27 -81.6(3) . . . . ?
C24 Fe1 C26 C27 81.3(2) . . . . ?
C25 Fe1 C26 C27 120.1(3) . . . . ?
C13 Fe1 C26 C27 164.2(4) . . . . ?
C11 Fe1 C26 C27 -123.6(2) . . . . ?
C14 Fe1 C26 C27 -48.5(5) . . . . ?
C12 Fe1 C26 C27 -164.4(2) . . . . ?
C28 Fe1 C26 C27 37.3(2) . . . . ?
C10 Fe1 C26 C25 158.3(2) . . . . ?
C24 Fe1 C26 C25 -38.8(2) . . . . ?
C13 Fe1 C26 C25 44.1(5) . . . . ?
C11 Fe1 C26 C25 116.3(2) . . . . ?
C14 Fe1 C26 C25 -168.6(4) . . . . ?
C27 Fe1 C26 C25 -120.1(3) . . . . ?
C12 Fe1 C26 C25 75.5(3) . . . . ?
C28 Fe1 C26 C25 -82.8(2) . . . . ?
C25 C26 C27 C28 -0.1(4) . . . . ?
Fe1 C26 C27 C28 -59.2(3) . . . . ?
C25 C26 C27 Fe1 59.1(3) . . . . ?
C10 Fe1 C27 C26 117.3(2) . . . . ?
C24 Fe1 C27 C26 -81.7(2) . . . . ?
C25 Fe1 C27 C26 -37.2(2) . . . . ?
C13 Fe1 C27 C26 -165.4(4) . . . . ?
C11 Fe1 C27 C26 74.6(3) . . . . ?
C14 Fe1 C27 C26 160.2(2) . . . . ?
C12 Fe1 C27 C26 41.2(6) . . . . ?
C28 Fe1 C27 C26 -119.9(3) . . . . ?
C10 Fe1 C27 C28 -122.8(2) . . . . ?
C24 Fe1 C27 C28 38.3(2) . . . . ?
C26 Fe1 C27 C28 119.9(3) . . . . ?
C25 Fe1 C27 C28 82.7(3) . . . . ?
C13 Fe1 C27 C28 -45.5(5) . . . . ?
C11 Fe1 C27 C28 -165.5(2) . . . . ?
C14 Fe1 C27 C28 -79.8(3) . . . . ?
C12 Fe1 C27 C28 161.2(4) . . . . ?
N3 C24 C28 C27 -176.5(4) . . . . ?
C25 C24 C28 C27 0.0(4) . . . . ?
Fe1 C24 C28 C27 59.4(3) . . . . ?
N3 C24 C28 Fe1 124.2(4) . . . . ?
C25 C24 C28 Fe1 -59.4(3) . . . . ?
C26 C27 C28 C24 0.1(4) . . . . ?
Fe1 C27 C28 C24 -58.8(3) . . . . ?
C26 C27 C28 Fe1 58.9(3) . . . . ?
C10 Fe1 C28 C24 -164.7(2) . . . . ?
C26 Fe1 C28 C24 81.1(2) . . . . ?
C25 Fe1 C28 C24 37.4(2) . . . . ?
C13 Fe1 C28 C24 -80.0(3) . . . . ?
C11 Fe1 C28 C24 158.4(5) . . . . ?
C14 Fe1 C28 C24 -122.4(2) . . . . ?
C27 Fe1 C28 C24 118.2(3) . . . . ?
C12 Fe1 C28 C24 -45.1(5) . . . . ?
C10 Fe1 C28 C27 77.1(3) . . . . ?
C24 Fe1 C28 C27 -118.2(3) . . . . ?
C26 Fe1 C28 C27 -37.2(2) . . . . ?
C25 Fe1 C28 C27 -80.8(3) . . . . ?
C13 Fe1 C28 C27 161.8(2) . . . . ?
C11 Fe1 C28 C27 40.2(6) . . . . ?
C14 Fe1 C28 C27 119.4(2) . . . . ?
C12 Fe1 C28 C27 -163.3(4) . . . . ?
